data_8105471
loop_
_publ_author_name
'Ji, Xiao-Hui'
'Liu, Ye'
'Liu, Mei-Ling'
'Zhao, Juan'
'Lu, Jiu-Fu'

_publ_section_title
;
 The crystal structure of
 (2E,2&#x2032;E)-,2,2&#x2032;-bis[1-(2-pyrazinyl)ethylidene]carbonimidic
 dihydrazide, C13H15N9
;
_journal_issue 6
_journal_name_full 'Zeitschrift f\"ur Kristallographie - New Crystal Structures'
_journal_page_first 1377
_journal_page_last 1379
_journal_paper_doi 10.1515/ncrs-2020-0322
_journal_volume 235
_journal_year 2020
_chemical_formula_moiety 'C13 H15 N9'
_chemical_formula_sum 'C13 H15 N9'
_chemical_formula_weight 297.34
_chemical_name_systematic
;       
(2<i>E</i>,2'<i>E</i>)-,2,2'-bis[1-(2-pyrazinyl)ethylidene]carbonimidic
dihydrazide 
;
_space_group_crystal_system monoclinic
_space_group_IT_number 15
_space_group_name_Hall '-C 2yc'
_space_group_name_H-M_alt 'C 1 2/c 1'
_atom_sites_solution_hydrogens mixed
_cell_angle_alpha 90
_cell_angle_beta 98.95(3)
_cell_angle_gamma 90
_cell_formula_units_Z 8
_cell_length_a 22.827(5)
_cell_length_b 7.8830(16)
_cell_length_c 16.020(3)
_cell_measurement_reflns_used 2020
_cell_measurement_temperature 293(2)
_cell_measurement_theta_max 26.16
_cell_measurement_theta_min 2.574
_cell_volume 2847.6(10)
_computing_cell_refinement 'Bruker XSCANS'
_computing_data_collection 'Bruker XSCANS'
_computing_data_reduction 'Bruker SHELXTL'
_computing_molecular_graphics 'Bruker SHELXTL'
_computing_publication_material 'Bruker SHELXTL'
_computing_structure_refinement 'SHELXL-2018/3 (Sheldrick, 2018)'
_computing_structure_solution 'Bruker SHELXTL'
_diffrn_ambient_temperature 293(2)
_diffrn_measured_fraction_theta_full 0.991
_diffrn_measured_fraction_theta_max 0.991
_diffrn_measurement_device_type 'Bruker P4'
_diffrn_measurement_method '\w scans'
_diffrn_radiation_type MoK\a
_diffrn_radiation_wavelength 0.71073
_diffrn_reflns_av_R_equivalents 0.0209
_diffrn_reflns_av_unetI/netI 0.0230
_diffrn_reflns_Laue_measured_fraction_full 0.991
_diffrn_reflns_Laue_measured_fraction_max 0.991
_diffrn_reflns_limit_h_max 24
_diffrn_reflns_limit_h_min -26
_diffrn_reflns_limit_k_max 8
_diffrn_reflns_limit_k_min -9
_diffrn_reflns_limit_l_max 18
_diffrn_reflns_limit_l_min -18
_diffrn_reflns_number 6922
_diffrn_reflns_point_group_measured_fraction_full 0.991
_diffrn_reflns_point_group_measured_fraction_max 0.991
_diffrn_reflns_theta_full 24.999
_diffrn_reflns_theta_max 24.999
_diffrn_reflns_theta_min 1.806
_diffrn_source 'fine-focus sealed tube'
_exptl_absorpt_coefficient_mu 0.094
_exptl_absorpt_correction_T_max 0.9723
_exptl_absorpt_correction_T_min 0.9678
_exptl_absorpt_correction_type multi-scan
_exptl_absorpt_process_details sadabd
_exptl_crystal_colour colourless
_exptl_crystal_density_diffrn 1.387
_exptl_crystal_density_meas 1.392
_exptl_crystal_density_method 'not measured'
_exptl_crystal_description block
_exptl_crystal_F_000 1248
_exptl_crystal_size_max 0.350
_exptl_crystal_size_mid 0.320
_exptl_crystal_size_min 0.300
_refine_diff_density_max 0.286
_refine_diff_density_min -0.252
_refine_diff_density_rms 0.037
_refine_ls_extinction_coef 0.0023(5)
_refine_ls_extinction_expression Fc^*^=kFc[1+0.001xFc^2^\l^3^/sin(2\q)]^-1/4^
_refine_ls_extinction_method 'SHELXL-2018/3 (Sheldrick 2018)'
_refine_ls_goodness_of_fit_ref 1.079
_refine_ls_hydrogen_treatment mixed
_refine_ls_matrix_type full
_refine_ls_number_parameters 209
_refine_ls_number_reflns 2492
_refine_ls_number_restraints 0
_refine_ls_restrained_S_all 1.079
_refine_ls_R_factor_all 0.0568
_refine_ls_R_factor_gt 0.0416
_refine_ls_shift/su_max 0.001
_refine_ls_shift/su_mean 0.000
_refine_ls_structure_factor_coef Fsqd
_refine_ls_weighting_details 'w=1/[\s^2^(Fo^2^)+(0.0710P)^2^+1.0332P] where P=(Fo^2^+2Fc^2^)/3'
_refine_ls_weighting_scheme calc
_refine_ls_wR_factor_gt 0.1238
_refine_ls_wR_factor_ref 0.1331
_reflns_Friedel_coverage 0.000
_reflns_Friedel_fraction_full .
_reflns_Friedel_fraction_max .
_reflns_number_gt 1898
_reflns_number_total 2492
_reflns_threshold_expression 'I > 2\s(I)'
_cod_data_source_file suppl_ncrs-2020-0322_suppl.cif
_cod_data_source_block 1
_cod_original_sg_symbol_H-M 'C 2/c'
_cod_database_code 8105471
_shelx_space_group_comment
; 
The symmetry employed for this shelxl refinement is uniquely defined 
by the following loop, which should always be used as a source of 
symmetry information in preference to the above space-group names. 
They are only intended as comments. 
;
_shelx_estimated_absorpt_t_min 0.968
_shelx_estimated_absorpt_t_max 0.972
_exptl_absorpt_special_details '(SADABS; Sheldrick, 2004)'

loop_
_space_group_symop_operation_xyz
'x, y, z'
'-x, y, -z+1/2'
'x+1/2, y+1/2, z'
'-x+1/2, y+1/2, -z+1/2'
'-x, -y, -z'
'x, -y, z-1/2'
'-x+1/2, -y+1/2, -z'
'x+1/2, -y+1/2, z-1/2'

loop_
_atom_site_label
_atom_site_type_symbol
_atom_site_fract_x
_atom_site_fract_y
_atom_site_fract_z
_atom_site_U_iso_or_equiv
_atom_site_adp_type
_atom_site_occupancy
_atom_site_site_symmetry_order
_atom_site_calc_flag
_atom_site_refinement_flags_posn
_atom_site_refinement_flags_adp
_atom_site_refinement_flags_occupancy
_atom_site_disorder_assembly
_atom_site_disorder_group
N1 N 0.07590(7) 0.5390(2) 1.09893(11) 0.0575(5) Uani 1 1 d . . . . .
N2 N 0.17449(6) 0.55003(19) 1.01583(9) 0.0410(4) Uani 1 1 d . . . . .
N3 N 0.15960(6) 0.71885(19) 0.85094(10) 0.0407(4) Uani 1 1 d . . . . .
N4 N 0.21547(6) 0.66258(19) 0.87918(9) 0.0410(4) Uani 1 1 d . . . . .
H4 H 0.224282 0.618378 0.928615 0.049 Uiso 1 1 calc R U . . .
N5 N 0.24357(7) 0.7678(2) 0.75604(10) 0.0479(4) Uani 1 1 d . . . . .
H5A H 0.269179 0.779267 0.722338 0.057 Uiso 1 1 calc R U . . .
H5B H 0.209181 0.814061 0.743976 0.057 Uiso 1 1 calc R U . . .
N6 N 0.31019(6) 0.6085(2) 0.84405(9) 0.0400(4) Uani 1 1 d . . . . .
N7 N 0.31724(6) 0.52098(19) 0.91946(9) 0.0376(4) Uani 1 1 d . . . . .
N8 N 0.43300(6) 0.3134(2) 1.05402(11) 0.0494(4) Uani 1 1 d . . . . .
N9 N 0.33964(8) 0.2675(2) 1.14515(11) 0.0546(5) Uani 1 1 d . . . . .
C1 C 0.07366(8) 0.6099(3) 1.02324(13) 0.0507(5) Uani 1 1 d . . . . .
H1 H 0.037925 0.656515 0.997631 0.061 Uiso 1 1 calc R U . . .
C2 C 0.12781(9) 0.4726(3) 1.13238(13) 0.0508(5) Uani 1 1 d . . . . .
H2 H 0.131330 0.420084 1.184910 0.061 Uiso 1 1 calc R U . . .
C3 C 0.17647(8) 0.4795(3) 1.09145(12) 0.0457(5) Uani 1 1 d . . . . .
H3 H 0.212046 0.432940 1.117730 0.055 Uiso 1 1 calc R U . . .
C4 C 0.12249(7) 0.6178(2) 0.98010(11) 0.0371(4) Uani 1 1 d . . . . .
C5 C 0.11788(7) 0.6974(2) 0.89628(12) 0.0409(5) Uani 1 1 d . . . . .
C6 C 0.05817(9) 0.7622(3) 0.85571(16) 0.0580(6) Uani 1 1 d . . . . .
H6A H 0.0455(11) 0.854(3) 0.8951(17) 0.087 Uiso 1 1 d . U . . .
H6B H 0.0616(11) 0.812(3) 0.8010(19) 0.087 Uiso 1 1 d . U . . .
H6C H 0.0266(12) 0.665(3) 0.8449(17) 0.087 Uiso 1 1 d . U . . .
C7 C 0.25724(7) 0.6779(2) 0.82724(11) 0.0367(4) Uani 1 1 d . . . . .
C8 C 0.41925(8) 0.4661(3) 0.89180(13) 0.0535(5) Uani 1 1 d . . . . .
H8A H 0.453143 0.407350 0.921172 0.080 Uiso 1 1 calc R U . . .
H8B H 0.407531 0.415281 0.837311 0.080 Uiso 1 1 calc R U . . .
H8C H 0.429191 0.583094 0.884865 0.080 Uiso 1 1 calc R U . . .
C9 C 0.36906(7) 0.4548(2) 0.94187(11) 0.0372(4) Uani 1 1 d . . . . .
C10 C 0.37833(7) 0.3673(2) 1.02363(11) 0.0372(4) Uani 1 1 d . . . . .
C11 C 0.33207(8) 0.3393(3) 1.06992(12) 0.0480(5) Uani 1 1 d . . . . .
H11 H 0.294024 0.372938 1.046402 0.058 Uiso 1 1 calc R U . . .
C12 C 0.39494(10) 0.2218(3) 1.17591(14) 0.0578(6) Uani 1 1 d . . . . .
H12 H 0.402847 0.175318 1.229849 0.069 Uiso 1 1 calc R U . . .
C13 C 0.44041(10) 0.2413(3) 1.13035(14) 0.0587(6) Uani 1 1 d . . . . .
H13 H 0.477970 0.202919 1.153442 0.070 Uiso 1 1 calc R U . . .

loop_
_atom_site_aniso_label
_atom_site_aniso_U_11
_atom_site_aniso_U_22
_atom_site_aniso_U_33
_atom_site_aniso_U_23
_atom_site_aniso_U_13
_atom_site_aniso_U_12
N1 0.0509(10) 0.0696(12) 0.0571(11) 0.0055(9) 0.0246(8) 0.0023(9)
N2 0.0356(8) 0.0485(10) 0.0401(9) -0.0019(7) 0.0099(6) 0.0022(7)
N3 0.0300(8) 0.0475(9) 0.0449(9) 0.0025(7) 0.0067(6) 0.0048(6)
N4 0.0309(8) 0.0550(10) 0.0381(9) 0.0076(7) 0.0086(6) 0.0051(7)
N5 0.0383(8) 0.0667(11) 0.0399(9) 0.0095(8) 0.0099(7) 0.0052(7)
N6 0.0328(8) 0.0492(9) 0.0393(9) 0.0015(7) 0.0095(6) 0.0016(7)
N7 0.0312(8) 0.0432(9) 0.0391(9) -0.0012(7) 0.0079(6) 0.0019(6)
N8 0.0353(8) 0.0579(10) 0.0560(11) 0.0093(8) 0.0101(7) 0.0054(7)
N9 0.0564(11) 0.0666(11) 0.0438(10) -0.0009(9) 0.0174(8) -0.0039(9)
C1 0.0377(10) 0.0608(13) 0.0561(13) -0.0004(10) 0.0151(9) 0.0040(9)
C2 0.0548(12) 0.0560(12) 0.0448(12) 0.0003(9) 0.0171(9) 0.0000(10)
C3 0.0461(11) 0.0522(12) 0.0398(11) -0.0004(9) 0.0103(8) 0.0042(9)
C4 0.0327(9) 0.0381(10) 0.0413(10) -0.0066(8) 0.0078(7) -0.0009(8)
C5 0.0319(9) 0.0436(11) 0.0477(11) -0.0021(8) 0.0075(8) 0.0033(8)
C6 0.0367(11) 0.0766(17) 0.0606(14) 0.0129(12) 0.0075(9) 0.0124(10)
C7 0.0317(9) 0.0438(10) 0.0355(10) -0.0036(8) 0.0077(7) -0.0041(8)
C8 0.0391(10) 0.0689(14) 0.0564(13) 0.0107(10) 0.0200(9) 0.0087(10)
C9 0.0301(9) 0.0401(10) 0.0428(10) -0.0045(8) 0.0102(7) -0.0002(7)
C10 0.0315(9) 0.0376(10) 0.0436(10) -0.0052(8) 0.0095(7) 0.0005(7)
C11 0.0389(10) 0.0614(13) 0.0461(12) -0.0006(10) 0.0135(8) 0.0031(9)
C12 0.0631(14) 0.0650(14) 0.0450(12) 0.0083(10) 0.0077(10) -0.0031(11)
C13 0.0468(12) 0.0713(15) 0.0565(14) 0.0155(11) 0.0038(10) 0.0062(10)

loop_
_atom_type_symbol
_atom_type_description
_atom_type_scat_dispersion_real
_atom_type_scat_dispersion_imag
_atom_type_scat_source
C C 0.0033 0.0016 'International Tables Vol C Tables 4.2.6.8 and 6.1.1.4'
H H 0.0000 0.0000 'International Tables Vol C Tables 4.2.6.8 and 6.1.1.4'
N N 0.0061 0.0033 'International Tables Vol C Tables 4.2.6.8 and 6.1.1.4'

loop_
_geom_angle_atom_site_label_1
_geom_angle_atom_site_label_2
_geom_angle_atom_site_label_3
_geom_angle
_geom_angle_site_symmetry_1
_geom_angle_site_symmetry_3
C1 N1 C2 116.02(17) . .
C3 N2 C4 117.19(15) . .
C5 N3 N4 120.27(15) . .
N3 N4 C7 118.46(15) . .
N3 N4 H4 120.8 . .
C7 N4 H4 120.8 . .
C7 N5 H5A 120.0 . .
C7 N5 H5B 120.0 . .
H5A N5 H5B 120.0 . .
C7 N6 N7 111.44(14) . .
C9 N7 N6 115.01(14) . .
C13 N8 C10 116.56(17) . .
C11 N9 C12 115.88(17) . .
N1 C1 C4 123.24(18) . .
N1 C1 H1 118.4 . .
C4 C1 H1 118.4 . .
N1 C2 C3 121.83(19) . .
N1 C2 H2 119.1 . .
C3 C2 H2 119.1 . .
N2 C3 C2 122.42(18) . .
N2 C3 H3 118.8 . .
C2 C3 H3 118.8 . .
N2 C4 C1 119.31(17) . .
N2 C4 C5 119.38(15) . .
C1 C4 C5 121.31(16) . .
N3 C5 C4 127.81(16) . .
N3 C5 C6 114.12(17) . .
C4 C5 C6 118.06(16) . .
C5 C6 H6A 107.2(14) . .
C5 C6 H6B 109.3(15) . .
H6A C6 H6B 110(2) . .
C5 C6 H6C 112.0(14) . .
H6A C6 H6C 111(2) . .
H6B C6 H6C 107(2) . .
N6 C7 N5 118.65(15) . .
N6 C7 N4 123.04(16) . .
N5 C7 N4 118.30(15) . .
C9 C8 H8A 109.5 . .
C9 C8 H8B 109.5 . .
H8A C8 H8B 109.5 . .
C9 C8 H8C 109.5 . .
H8A C8 H8C 109.5 . .
H8B C8 H8C 109.5 . .
N7 C9 C10 115.92(15) . .
N7 C9 C8 124.73(17) . .
C10 C9 C8 119.33(15) . .
N8 C10 C11 119.70(17) . .
N8 C10 C9 118.16(15) . .
C11 C10 C9 122.14(16) . .
N9 C11 C10 123.37(18) . .
N9 C11 H11 118.3 . .
C10 C11 H11 118.3 . .
N9 C12 C13 121.8(2) . .
N9 C12 H12 119.1 . .
C13 C12 H12 119.1 . .
N8 C13 C12 122.6(2) . .
N8 C13 H13 118.7 . .
C12 C13 H13 118.7 . .

loop_
_geom_bond_atom_site_label_1
_geom_bond_atom_site_label_2
_geom_bond_distance
_geom_bond_site_symmetry_2
N1 C1 1.329(3) .
N1 C2 1.329(3) .
N2 C3 1.328(2) .
N2 C4 1.346(2) .
N3 C5 1.296(2) .
N3 N4 1.359(2) .
N4 C7 1.365(2) .
N4 H4 0.8600 .
N5 C7 1.338(2) .
N5 H5A 0.8600 .
N5 H5B 0.8600 .
N6 C7 1.316(2) .
N6 N7 1.379(2) .
N7 C9 1.292(2) .
N8 C13 1.335(3) .
N8 C10 1.336(2) .
N9 C11 1.318(3) .
N9 C12 1.331(3) .
C1 C4 1.401(2) .
C1 H1 0.9300 .
C2 C3 1.376(3) .
C2 H2 0.9300 .
C3 H3 0.9300 .
C4 C5 1.471(3) .
C5 C6 1.505(3) .
C6 H6A 1.03(3) .
C6 H6B 0.98(3) .
C6 H6C 1.05(3) .
C8 C9 1.500(2) .
C8 H8A 0.9600 .
C8 H8B 0.9600 .
C8 H8C 0.9600 .
C9 C10 1.466(3) .
C10 C11 1.399(2) .
C11 H11 0.9300 .
C12 C13 1.367(3) .
C12 H12 0.9300 .
C13 H13 0.9300 .

loop_
_geom_hbond_atom_site_label_D
_geom_hbond_atom_site_label_H
_geom_hbond_atom_site_label_A
_geom_hbond_distance_DH
_geom_hbond_distance_HA
_geom_hbond_distance_DA
_geom_hbond_angle_DHA
_geom_hbond_site_symmetry_A
_geom_hbond_publ_flag
N4 H4 N2 0.86 2.01 2.663(2) 132.3 . yes
N5 H5A N9 0.86 2.21 3.042(2) 163.7 6_565 yes
